data_7017338
loop_
_publ_author_name
'Maity, Basudev'
'Gadadhar, Sudarshan'
'Goswami, Tridib K.'
'Karande, Anjali A.'
'Chakravarty, Akhil R.'

_publ_section_title
;
 Impact of metal on the DNA photocleavage activity and cytotoxicity of
 ferrocenyl terpyridine 3d metal complexes.
;
_journal_issue 44
_journal_name_full 'Dalton transactions (Cambridge, England : 2003)'
_journal_page_first 11904
_journal_page_last 11913
_journal_paper_doi 10.1039/c1dt11102g
_journal_volume 40
_journal_year 2011
_chemical_formula_moiety 'C54 H44 Cl2 Fe2 N8 O8 Zn'
_chemical_formula_sum 'C54 H44 Cl2 Fe2 N8 O8 Zn'
_chemical_formula_weight 1180.94
_chemical_name_systematic
;
?
;
_space_group_IT_number 15
_symmetry_cell_setting monoclinic
_symmetry_space_group_name_Hall '-C 2yc'
_symmetry_space_group_name_H-M 'C 1 2/c 1'
_atom_sites_solution_hydrogens geom
_atom_sites_solution_primary direct
_atom_sites_solution_secondary difmap
_audit_creation_method SHELXL-97
_cell_angle_alpha 90.00
_cell_angle_beta 96.236(8)
_cell_angle_gamma 90.00
_cell_formula_units_Z 4
_cell_length_a 20.804(2)
_cell_length_b 19.191(2)
_cell_length_c 13.0849(12)
_cell_measurement_temperature 293(2)
_cell_volume 5193.2(9)
_computing_cell_refinement 'Bruker Smart'
_computing_data_collection 'Bruker Smart'
_computing_data_reduction 'Bruker Saint'
_computing_molecular_graphics 'Ortep-3 for Windows (Farrugia, 1997)'
_computing_publication_material 'WinGX publication routines (Farrugia, 1999)'
_computing_structure_refinement 'SHELXL-97 (Sheldrick, 2008)'
_computing_structure_solution 'SHELXS-97 (Sheldrick, 1997)'
_diffrn_ambient_temperature 293(2)
_diffrn_measured_fraction_theta_full 0.996
_diffrn_measured_fraction_theta_max 0.996
_diffrn_measurement_device_type 'Bruker Smart CCD Area Detector'
_diffrn_measurement_method 'omega scans'
_diffrn_radiation_monochromator graphite
_diffrn_radiation_source 'fine-focus sealed tube'
_diffrn_radiation_type MoK\a
_diffrn_radiation_wavelength 0.71073
_diffrn_reflns_av_R_equivalents 0.0864
_diffrn_reflns_av_sigmaI/netI 0.0994
_diffrn_reflns_limit_h_max 25
_diffrn_reflns_limit_h_min -21
_diffrn_reflns_limit_k_max 21
_diffrn_reflns_limit_k_min -23
_diffrn_reflns_limit_l_max 15
_diffrn_reflns_limit_l_min -16
_diffrn_reflns_number 16597
_diffrn_reflns_theta_full 26.00
_diffrn_reflns_theta_max 26.00
_diffrn_reflns_theta_min 1.45
_exptl_absorpt_coefficient_mu 1.175
_exptl_absorpt_correction_T_max 0.7904
_exptl_absorpt_correction_T_min 0.6838
_exptl_absorpt_correction_type empirical
_exptl_absorpt_process_details SADABS(Sheldrick,1997)
_exptl_crystal_colour brown
_exptl_crystal_density_diffrn 1.510
_exptl_crystal_density_method 'not measured'
_exptl_crystal_description block
_exptl_crystal_F_000 2416
_exptl_crystal_size_max 0.35
_exptl_crystal_size_mid 0.32
_exptl_crystal_size_min 0.21
_refine_diff_density_max 0.773
_refine_diff_density_min -0.621
_refine_diff_density_rms 0.127
_refine_ls_extinction_method none
_refine_ls_goodness_of_fit_ref 1.009
_refine_ls_hydrogen_treatment constr
_refine_ls_matrix_type full
_refine_ls_number_parameters 350
_refine_ls_number_reflns 5093
_refine_ls_number_restraints 0
_refine_ls_restrained_S_all 1.009
_refine_ls_R_factor_all 0.1657
_refine_ls_R_factor_gt 0.0832
_refine_ls_shift/su_max 0.076
_refine_ls_shift/su_mean 0.004
_refine_ls_structure_factor_coef Fsqd
_refine_ls_weighting_details 'calc w=1/[\s^2^(Fo^2^)+(0.1572P)^2^+0.0000P] where P=(Fo^2^+2Fc^2^)/3'
_refine_ls_weighting_scheme calc
_refine_ls_wR_factor_gt 0.2283
_refine_ls_wR_factor_ref 0.2806
_reflns_number_gt 2469
_reflns_number_total 5093
_reflns_threshold_expression >2\s(I)
_cod_data_source_file c1dt11102g.txt
_cod_data_source_block arc2
_cod_original_sg_symbol_H-M c2/c
_cod_database_code 7017338

loop_
_symmetry_equiv_pos_as_xyz
'x, y, z'
'-x, y, -z+1/2'
'x+1/2, y+1/2, z'
'-x+1/2, y+1/2, -z+1/2'
'-x, -y, -z'
'x, -y, z-1/2'
'-x+1/2, -y+1/2, -z'
'x+1/2, -y+1/2, z-1/2'

loop_
_atom_site_label
_atom_site_type_symbol
_atom_site_fract_x
_atom_site_fract_y
_atom_site_fract_z
_atom_site_U_iso_or_equiv
_atom_site_adp_type
_atom_site_occupancy
_atom_site_symmetry_multiplicity
_atom_site_calc_flag
_atom_site_refinement_flags
Fe1 Fe 0.68815(6) 0.23262(7) 0.79355(8) 0.0698(5) Uani 1 1 d .
Zn1 Zn 0.5000 0.21600(6) 0.2500 0.0518(4) Uani 1 2 d S
N1 N 0.4541(4) 0.2963(3) 0.3329(5) 0.0665(19) Uani 1 1 d .
N2 N 0.5465(3) 0.2101(3) 0.3971(4) 0.0525(15) Uani 1 1 d .
N3 N 0.5764(3) 0.1371(3) 0.2394(4) 0.0484(14) Uani 1 1 d .
N4 N 0.5000 0.3699(8) 0.7500 0.123(5) Uani 1 2 d S
N5 N 0.483(2) 0.023(2) 0.560(3) 0.23(2) Uani 0.50 1 d P
Cl1 Cl 0.32159(15) 0.44272(15) 0.04896(19) 0.0852(8) Uani 1 1 d .
O1 O 0.3593(7) 0.4751(6) 0.1200(9) 0.214(7) Uani 1 1 d .
O2 O 0.3316(15) 0.3782(9) 0.0511(11) 0.338(15) Uani 1 1 d .
O3 O 0.2650(9) 0.443(2) 0.0707(17) 0.43(2) Uani 1 1 d .
O4 O 0.3138(8) 0.4679(7) -0.0455(8) 0.222(7) Uani 1 1 d .
C1 C 0.7672(6) 0.2667(6) 0.7329(9) 0.093(3) Uani 1 1 d .
H1 H 0.7908 0.2408 0.6899 0.112 Uiso 1 1 calc R
C2 C 0.7778(6) 0.2690(6) 0.8394(9) 0.097(3) Uani 1 1 d .
H2 H 0.8097 0.2449 0.8803 0.117 Uiso 1 1 calc R
C3 C 0.7320(6) 0.3138(7) 0.8746(8) 0.097(3) Uani 1 1 d .
H3 H 0.7289 0.3240 0.9434 0.116 Uiso 1 1 calc R
C4 C 0.6917(6) 0.3410(6) 0.7920(11) 0.107(4) Uani 1 1 d .
H4 H 0.6575 0.3721 0.7943 0.129 Uiso 1 1 calc R
C5 C 0.7147(6) 0.3102(6) 0.7020(9) 0.100(4) Uani 1 1 d .
H5 H 0.6975 0.3180 0.6344 0.120 Uiso 1 1 calc R
C6 C 0.6747(5) 0.1324(5) 0.7448(6) 0.076(3) Uani 1 1 d .
H6 H 0.7016 0.1080 0.7052 0.091 Uiso 1 1 calc R
C7 C 0.6789(6) 0.1346(6) 0.8543(7) 0.088(3) Uani 1 1 d .
H7 H 0.7089 0.1103 0.8985 0.106 Uiso 1 1 calc R
C8 C 0.6311(6) 0.1789(7) 0.8854(7) 0.092(3) Uani 1 1 d .
H8 H 0.6244 0.1893 0.9529 0.111 Uiso 1 1 calc R
C9 C 0.5946(5) 0.2049(5) 0.7957(6) 0.080(3) Uani 1 1 d .
H9 H 0.5600 0.2356 0.7940 0.096 Uiso 1 1 calc R
C10 C 0.6206(4) 0.1756(4) 0.7080(6) 0.066(2) Uani 1 1 d .
C11 C 0.5963(4) 0.1898(4) 0.5981(5) 0.058(2) Uani 1 1 d .
C12 C 0.6192(4) 0.1505(4) 0.5205(6) 0.058(2) Uani 1 1 d .
H12 H 0.6510 0.1169 0.5357 0.069 Uiso 1 1 calc R
C13 C 0.5932(4) 0.1627(4) 0.4191(5) 0.0486(17) Uani 1 1 d .
C14 C 0.6131(4) 0.1232(4) 0.3278(5) 0.0515(18) Uani 1 1 d .
C15 C 0.6646(4) 0.0803(4) 0.3337(6) 0.064(2) Uani 1 1 d .
H15 H 0.6886 0.0718 0.3966 0.076 Uiso 1 1 calc R
C16 C 0.6813(4) 0.0492(4) 0.2459(8) 0.068(2) Uani 1 1 d .
H16 H 0.7171 0.0200 0.2482 0.082 Uiso 1 1 calc R
C17 C 0.6441(4) 0.0619(5) 0.1550(7) 0.069(2) Uani 1 1 d .
H17 H 0.6537 0.0406 0.0947 0.083 Uiso 1 1 calc R
C18 C 0.5929(4) 0.1061(4) 0.1538(6) 0.059(2) Uani 1 1 d .
H18 H 0.5684 0.1152 0.0915 0.071 Uiso 1 1 calc R
C19 C 0.4101(5) 0.3425(5) 0.2924(7) 0.092(3) Uani 1 1 d .
H19 H 0.3988 0.3422 0.2216 0.110 Uiso 1 1 calc R
C20 C 0.3813(8) 0.3899(7) 0.3506(9) 0.163(7) Uani 1 1 d .
H20 H 0.3492 0.4197 0.3209 0.196 Uiso 1 1 calc R
C21 C 0.4015(10) 0.3924(9) 0.4561(10) 0.206(11) Uani 1 1 d .
H21 H 0.3844 0.4253 0.4979 0.248 Uiso 1 1 calc R
C22 C 0.4471(9) 0.3452(6) 0.4966(8) 0.153(7) Uani 1 1 d .
H22 H 0.4598 0.3450 0.5670 0.184 Uiso 1 1 calc R
C23 C 0.4740(6) 0.2985(5) 0.4345(6) 0.088(3) Uani 1 1 d .
C24 C 0.5258(5) 0.2481(4) 0.4712(6) 0.064(2) Uani 1 1 d .
C25 C 0.5516(5) 0.2399(4) 0.5725(6) 0.071(3) Uani 1 1 d .
H25 H 0.5383 0.2689 0.6231 0.085 Uiso 1 1 calc R
C26 C 0.5000 0.4241(13) 0.7500 0.181(13) Uani 1 2 d S
C27 C 0.5000 0.4926(16) 0.7500 0.56(7) Uani 1 2 d S
C28 C 0.5000 0.0387(15) 0.7500 0.150(12) Uani 1 2 d S
C29 C 0.4928(14) 0.0351(16) 0.648(5) 0.16(2) Uani 0.50 1 d P

loop_
_atom_site_aniso_label
_atom_site_aniso_U_11
_atom_site_aniso_U_22
_atom_site_aniso_U_33
_atom_site_aniso_U_23
_atom_site_aniso_U_13
_atom_site_aniso_U_12
Fe1 0.0820(10) 0.0835(9) 0.0418(6) 0.0006(5) -0.0026(6) -0.0311(7)
Zn1 0.0638(9) 0.0583(8) 0.0321(6) 0.000 0.0003(5) 0.000
N1 0.100(6) 0.057(4) 0.044(4) 0.003(3) 0.013(4) 0.020(4)
N2 0.067(4) 0.050(3) 0.038(3) 0.006(3) -0.004(3) -0.002(3)
N3 0.053(4) 0.057(4) 0.035(3) -0.007(3) 0.000(3) -0.002(3)
N4 0.211(17) 0.091(10) 0.068(8) 0.000 0.021(9) 0.000
N5 0.25(5) 0.21(4) 0.20(4) 0.06(3) -0.05(3) 0.07(3)
Cl1 0.099(2) 0.0846(17) 0.0688(15) 0.0079(13) -0.0039(14) -0.0227(14)
O1 0.275(15) 0.174(10) 0.161(9) 0.048(8) -0.120(10) -0.107(10)
O2 0.66(5) 0.176(13) 0.141(11) -0.040(10) -0.106(18) 0.11(2)
O3 0.146(14) 0.88(7) 0.26(2) -0.08(3) 0.045(14) -0.12(2)
O4 0.331(17) 0.204(11) 0.112(7) 0.063(8) -0.060(9) -0.147(12)
C1 0.096(9) 0.097(8) 0.090(8) -0.007(6) 0.026(7) -0.038(7)
C2 0.087(8) 0.114(9) 0.088(8) -0.002(6) -0.004(6) -0.043(7)
C3 0.100(8) 0.121(9) 0.067(6) -0.028(7) 0.002(6) -0.034(7)
C4 0.111(10) 0.088(8) 0.122(10) -0.008(7) 0.015(9) -0.039(6)
C5 0.114(10) 0.091(8) 0.088(8) 0.028(7) -0.021(7) -0.054(7)
C6 0.088(7) 0.083(6) 0.054(5) 0.010(4) -0.011(5) -0.021(5)
C7 0.101(8) 0.106(8) 0.051(5) 0.034(5) -0.021(5) -0.038(6)
C8 0.103(8) 0.134(9) 0.039(5) 0.008(5) -0.002(5) -0.051(7)
C9 0.093(7) 0.105(7) 0.043(5) 0.000(4) 0.009(5) -0.041(5)
C10 0.082(6) 0.073(5) 0.041(4) 0.014(4) -0.010(4) -0.029(5)
C11 0.076(6) 0.063(5) 0.033(4) 0.003(3) -0.008(4) -0.019(4)
C12 0.061(5) 0.059(5) 0.050(4) 0.000(4) -0.008(4) -0.016(4)
C13 0.058(5) 0.047(4) 0.038(4) 0.001(3) -0.003(3) -0.008(3)
C14 0.053(5) 0.048(4) 0.052(4) 0.004(3) 0.000(4) -0.008(4)
C15 0.060(5) 0.073(5) 0.055(5) 0.010(4) -0.008(4) 0.003(4)
C16 0.054(5) 0.067(5) 0.087(6) 0.005(5) 0.017(5) 0.002(4)
C17 0.063(6) 0.076(6) 0.070(6) -0.007(4) 0.022(5) 0.001(5)
C18 0.066(5) 0.066(5) 0.047(4) -0.004(4) 0.013(4) -0.007(4)
C19 0.127(9) 0.091(7) 0.056(5) 0.013(5) 0.003(6) 0.041(6)
C20 0.274(19) 0.139(11) 0.080(8) 0.029(8) 0.037(10) 0.147(13)
C21 0.37(3) 0.174(14) 0.076(8) 0.004(8) 0.020(11) 0.200(18)
C22 0.31(2) 0.098(8) 0.056(6) 0.002(6) 0.018(9) 0.096(11)
C23 0.157(10) 0.063(5) 0.043(4) 0.011(4) 0.008(5) 0.024(6)
C24 0.104(7) 0.053(4) 0.036(4) -0.004(3) 0.010(4) 0.013(4)
C25 0.124(8) 0.053(5) 0.038(4) 0.002(4) 0.015(5) -0.006(5)
C26 0.17(2) 0.087(14) 0.25(3) 0.000 -0.10(2) 0.000
C27 0.47(7) 0.10(2) 0.96(15) 0.000 -0.55(10) 0.000
C28 0.17(3) 0.117(18) 0.17(3) 0.000 0.07(3) 0.000
C29 0.056(17) 0.09(2) 0.33(7) 0.07(4) 0.02(3) 0.006(13)

loop_
_atom_type_symbol
_atom_type_description
_atom_type_scat_dispersion_real
_atom_type_scat_dispersion_imag
_atom_type_scat_source
C C 0.0033 0.0016 'International Tables Vol C Tables 4.2.6.8 and 6.1.1.4'
H H 0.0000 0.0000 'International Tables Vol C Tables 4.2.6.8 and 6.1.1.4'
N N 0.0061 0.0033 'International Tables Vol C Tables 4.2.6.8 and 6.1.1.4'
Fe Fe 0.3463 0.8444 'International Tables Vol C Tables 4.2.6.8 and 6.1.1.4'
Zn Zn 0.2839 1.4301 'International Tables Vol C Tables 4.2.6.8 and 6.1.1.4'
O O 0.0106 0.0060 'International Tables Vol C Tables 4.2.6.8 and 6.1.1.4'
Cl Cl 0.1484 0.1585 'International Tables Vol C Tables 4.2.6.8 and 6.1.1.4'

loop_
_geom_angle_atom_site_label_1
_geom_angle_atom_site_label_2
_geom_angle_atom_site_label_3
_geom_angle
_geom_angle_site_symmetry_1
_geom_angle_site_symmetry_3
C1 Fe1 C2 40.3(4) . .
C1 Fe1 C10 120.4(4) . .
C2 Fe1 C10 156.3(5) . .
C1 Fe1 C5 40.6(5) . .
C2 Fe1 C5 67.6(5) . .
C10 Fe1 C5 106.8(4) . .
C1 Fe1 C9 157.1(4) . .
C2 Fe1 C9 161.1(4) . .
C10 Fe1 C9 41.6(4) . .
C5 Fe1 C9 121.8(5) . .
C1 Fe1 C6 105.9(4) . .
C2 Fe1 C6 120.7(5) . .
C10 Fe1 C6 41.5(3) . .
C5 Fe1 C6 123.1(5) . .
C9 Fe1 C6 69.9(4) . .
C1 Fe1 C3 67.6(4) . .
C2 Fe1 C3 40.2(4) . .
C10 Fe1 C3 160.9(5) . .
C5 Fe1 C3 67.2(4) . .
C9 Fe1 C3 124.7(5) . .
C6 Fe1 C3 157.1(5) . .
C1 Fe1 C7 124.3(5) . .
C2 Fe1 C7 108.8(5) . .
C10 Fe1 C7 68.3(3) . .
C5 Fe1 C7 160.5(6) . .
C9 Fe1 C7 67.9(4) . .
C6 Fe1 C7 40.8(4) . .
C3 Fe1 C7 123.4(4) . .
C1 Fe1 C8 160.5(5) . .
C2 Fe1 C8 124.9(4) . .
C10 Fe1 C8 69.0(3) . .
C5 Fe1 C8 157.9(6) . .
C9 Fe1 C8 40.7(4) . .
C6 Fe1 C8 69.0(4) . .
C3 Fe1 C8 109.4(4) . .
C7 Fe1 C8 39.8(4) . .
C1 Fe1 C4 68.9(5) . .
C2 Fe1 C4 68.0(5) . .
C10 Fe1 C4 124.0(4) . .
C5 Fe1 C4 41.2(5) . .
C9 Fe1 C4 107.4(5) . .
C6 Fe1 C4 160.9(5) . .
C3 Fe1 C4 39.6(5) . .
C7 Fe1 C4 157.1(5) . .
C8 Fe1 C4 122.0(5) . .
N2 Zn1 N2 173.7(3) 2_655 .
N2 Zn1 N1 76.1(3) 2_655 2_655
N2 Zn1 N1 108.6(2) . 2_655
N2 Zn1 N1 108.6(2) 2_655 .
N2 Zn1 N1 76.1(3) . .
N1 Zn1 N1 89.3(4) 2_655 .
N2 Zn1 N3 75.7(2) 2_655 2_655
N2 Zn1 N3 99.9(2) . 2_655
N1 Zn1 N3 151.4(2) 2_655 2_655
N1 Zn1 N3 95.5(3) . 2_655
N2 Zn1 N3 99.9(2) 2_655 .
N2 Zn1 N3 75.7(2) . .
N1 Zn1 N3 95.5(3) 2_655 .
N1 Zn1 N3 151.4(2) . .
N3 Zn1 N3 93.5(3) 2_655 .
C19 N1 C23 119.5(7) . .
C19 N1 Zn1 126.3(6) . .
C23 N1 Zn1 114.3(6) . .
C24 N2 C13 120.2(6) . .
C24 N2 Zn1 119.8(5) . .
C13 N2 Zn1 119.6(5) . .
C14 N3 C18 117.3(7) . .
C14 N3 Zn1 115.3(5) . .
C18 N3 Zn1 127.2(5) . .
O2 Cl1 O1 111.6(11) . .
O2 Cl1 O4 112.7(9) . .
O1 Cl1 O4 119.6(7) . .
O2 Cl1 O3 99.1(18) . .
O1 Cl1 O3 110.3(14) . .
O4 Cl1 O3 100.9(15) . .
C2 C1 C5 107.8(11) . .
C2 C1 Fe1 70.2(6) . .
C5 C1 Fe1 70.2(6) . .
C2 C1 H1 126.1 . .
C5 C1 H1 126.1 . .
Fe1 C1 H1 125.0 . .
C1 C2 C3 108.2(12) . .
C1 C2 Fe1 69.5(6) . .
C3 C2 Fe1 70.8(6) . .
C1 C2 H2 125.9 . .
C3 C2 H2 125.9 . .
Fe1 C2 H2 125.4 . .
C4 C3 C2 110.4(11) . .
C4 C3 Fe1 71.7(6) . .
C2 C3 Fe1 69.0(6) . .
C4 C3 H3 124.8 . .
C2 C3 H3 124.8 . .
Fe1 C3 H3 126.1 . .
C3 C4 C5 104.6(12) . .
C3 C4 Fe1 68.7(7) . .
C5 C4 Fe1 67.3(6) . .
C3 C4 H4 127.7 . .
C5 C4 H4 127.7 . .
Fe1 C4 H4 127.8 . .
C1 C5 C4 109.0(10) . .
C1 C5 Fe1 69.2(6) . .
C4 C5 Fe1 71.5(6) . .
C1 C5 H5 125.5 . .
C4 C5 H5 125.5 . .
Fe1 C5 H5 125.4 . .
C7 C6 C10 106.2(9) . .
C7 C6 Fe1 70.5(6) . .
C10 C6 Fe1 68.7(5) . .
C7 C6 H6 126.9 . .
C10 C6 H6 126.9 . .
Fe1 C6 H6 125.5 . .
C8 C7 C6 110.0(9) . .
C8 C7 Fe1 70.0(6) . .
C6 C7 Fe1 68.7(5) . .
C8 C7 H7 125.0 . .
C6 C7 H7 125.0 . .
Fe1 C7 H7 127.9 . .
C7 C8 C9 107.8(8) . .
C7 C8 Fe1 70.2(6) . .
C9 C8 Fe1 68.3(5) . .
C7 C8 H8 126.1 . .
C9 C8 H8 126.1 . .
Fe1 C8 H8 127.0 . .
C8 C9 C10 108.1(10) . .
C8 C9 Fe1 71.1(6) . .
C10 C9 Fe1 69.3(5) . .
C8 C9 H9 125.9 . .
C10 C9 H9 125.9 . .
Fe1 C9 H9 125.3 . .
C9 C10 C6 107.8(7) . .
C9 C10 C11 125.5(9) . .
C6 C10 C11 126.7(8) . .
C9 C10 Fe1 69.1(5) . .
C6 C10 Fe1 69.7(5) . .
C11 C10 Fe1 125.1(5) . .
C25 C11 C12 119.0(7) . .
C25 C11 C10 121.2(8) . .
C12 C11 C10 119.8(8) . .
C11 C12 C13 118.4(7) . .
C11 C12 H12 120.8 . .
C13 C12 H12 120.8 . .
N2 C13 C12 121.0(7) . .
N2 C13 C14 115.2(6) . .
C12 C13 C14 123.9(7) . .
N3 C14 C15 123.0(7) . .
N3 C14 C13 113.8(6) . .
C15 C14 C13 123.1(7) . .
C14 C15 C16 119.4(8) . .
C14 C15 H15 120.3 . .
C16 C15 H15 120.3 . .
C15 C16 C17 118.7(8) . .
C15 C16 H16 120.7 . .
C17 C16 H16 120.7 . .
C18 C17 C16 119.3(8) . .
C18 C17 H17 120.4 . .
C16 C17 H17 120.4 . .
N3 C18 C17 122.4(8) . .
N3 C18 H18 118.8 . .
C17 C18 H18 118.8 . .
N1 C19 C20 122.8(9) . .
N1 C19 H19 118.6 . .
C20 C19 H19 118.6 . .
C19 C20 C21 118.0(10) . .
C19 C20 H20 121.0 . .
C21 C20 H20 121.0 . .
C22 C21 C20 118.6(10) . .
C22 C21 H21 120.7 . .
C20 C21 H21 120.7 . .
C23 C22 C21 120.8(10) . .
C23 C22 H22 119.6 . .
C21 C22 H22 119.6 . .
N1 C23 C22 120.3(9) . .
N1 C23 C24 115.5(7) . .
C22 C23 C24 124.2(9) . .
N2 C24 C25 121.1(8) . .
N2 C24 C23 113.8(7) . .
C25 C24 C23 125.1(7) . .
C11 C25 C24 120.1(8) . .
C11 C25 H25 119.9 . .
C24 C25 H25 119.9 . .
N4 C26 C27 180.000(11) . .
C29 C28 C29 174(4) . 2_656
N5 C29 C28 171(4) . .

loop_
_geom_bond_atom_site_label_1
_geom_bond_atom_site_label_2
_geom_bond_distance
_geom_bond_site_symmetry_2
Fe1 C1 2.011(10) .
Fe1 C2 2.020(10) .
Fe1 C10 2.021(8) .
Fe1 C5 2.025(10) .
Fe1 C9 2.020(9) .
Fe1 C6 2.035(9) .
Fe1 C3 2.043(10) .
Fe1 C7 2.059(9) .
Fe1 C8 2.057(9) .
Fe1 C4 2.082(11) .
Zn1 N2 2.061(6) 2_655
Zn1 N2 2.061(6) .
Zn1 N1 2.165(6) 2_655
Zn1 N1 2.165(6) .
Zn1 N3 2.211(6) 2_655
Zn1 N3 2.211(6) .
N1 C19 1.340(10) .
N1 C23 1.350(10) .
N2 C24 1.323(9) .
N2 C13 1.339(9) .
N3 C14 1.341(9) .
N3 C18 1.345(9) .
N4 C26 1.04(2) .
N5 C29 1.18(6) .
Cl1 O2 1.256(16) .
Cl1 O1 1.307(9) .
Cl1 O4 1.321(9) .
Cl1 O3 1.241(17) .
C1 C2 1.387(15) .
C1 C5 1.399(16) .
C1 H1 0.9300 .
C2 C3 1.398(16) .
C2 H2 0.9300 .
C3 C4 1.396(16) .
C3 H3 0.9300 .
C4 C5 1.446(16) .
C4 H4 0.9300 .
C5 H5 0.9300 .
C6 C7 1.426(12) .
C6 C10 1.439(12) .
C6 H6 0.9300 .
C7 C8 1.402(15) .
C7 H7 0.9300 .
C8 C9 1.417(13) .
C8 H8 0.9300 .
C9 C10 1.436(12) .
C9 H9 0.9300 .
C10 C11 1.496(10) .
C11 C25 1.355(12) .
C11 C12 1.390(11) .
C12 C13 1.397(10) .
C12 H12 0.9300 .
C13 C14 1.509(10) .
C14 C15 1.348(11) .
C15 C16 1.371(12) .
C15 H15 0.9300 .
C16 C17 1.369(12) .
C16 H16 0.9300 .
C17 C18 1.360(11) .
C17 H17 0.9300 .
C18 H18 0.9300 .
C19 C20 1.367(14) .
C19 H19 0.9300 .
C20 C21 1.400(18) .
C20 H20 0.9300 .
C21 C22 1.376(16) .
C21 H21 0.9300 .
C22 C23 1.370(13) .
C22 H22 0.9300 .
C23 C24 1.490(13) .
C24 C25 1.384(11) .
C25 H25 0.9300 .
C26 C27 1.32(3) .
C28 C29 1.33(7) .
C28 C29 1.33(7) 2_656

loop_
_geom_torsion_atom_site_label_1
_geom_torsion_atom_site_label_2
_geom_torsion_atom_site_label_3
_geom_torsion_atom_site_label_4
_geom_torsion
_geom_torsion_site_symmetry_1
N2 Zn1 N1 C19 -10.2(9) 2_655
N2 Zn1 N1 C19 174.2(9) .
N1 Zn1 N1 C19 64.9(8) 2_655
N3 Zn1 N1 C19 -86.9(8) 2_655
N3 Zn1 N1 C19 165.2(7) .
N2 Zn1 N1 C23 170.9(7) 2_655
N2 Zn1 N1 C23 -4.7(7) .
N1 Zn1 N1 C23 -114.0(8) 2_655
N3 Zn1 N1 C23 94.2(7) 2_655
N3 Zn1 N1 C23 -13.7(10) .
N2 Zn1 N2 C24 -131.9(6) 2_655
N1 Zn1 N2 C24 90.9(6) 2_655
N1 Zn1 N2 C24 6.5(6) .
N3 Zn1 N2 C24 -86.8(6) 2_655
N3 Zn1 N2 C24 -178.0(6) .
N2 Zn1 N2 C13 41.3(5) 2_655
N1 Zn1 N2 C13 -95.8(5) 2_655
N1 Zn1 N2 C13 179.7(6) .
N3 Zn1 N2 C13 86.4(5) 2_655
N3 Zn1 N2 C13 -4.7(5) .
N2 Zn1 N3 C14 -174.3(5) 2_655
N2 Zn1 N3 C14 1.1(5) .
N1 Zn1 N3 C14 108.9(5) 2_655
N1 Zn1 N3 C14 10.1(8) .
N3 Zn1 N3 C14 -98.2(5) 2_655
N2 Zn1 N3 C18 11.2(6) 2_655
N2 Zn1 N3 C18 -173.4(6) .
N1 Zn1 N3 C18 -65.6(6) 2_655
N1 Zn1 N3 C18 -164.3(6) .
N3 Zn1 N3 C18 87.3(6) 2_655
C10 Fe1 C1 C2 -161.7(7) .
C5 Fe1 C1 C2 118.3(10) .
C9 Fe1 C1 C2 165.2(11) .
C6 Fe1 C1 C2 -119.0(8) .
C3 Fe1 C1 C2 37.7(7) .
C7 Fe1 C1 C2 -78.4(8) .
C8 Fe1 C1 C2 -47.3(16) .
C4 Fe1 C1 C2 80.4(8) .
C2 Fe1 C1 C5 -118.3(10) .
C10 Fe1 C1 C5 80.1(8) .
C9 Fe1 C1 C5 47.0(15) .
C6 Fe1 C1 C5 122.7(7) .
C3 Fe1 C1 C5 -80.5(7) .
C7 Fe1 C1 C5 163.3(6) .
C8 Fe1 C1 C5 -165.6(12) .
C4 Fe1 C1 C5 -37.8(7) .
C5 C1 C2 C3 0.0(11) .
Fe1 C1 C2 C3 -60.5(7) .
C5 C1 C2 Fe1 60.5(7) .
C10 Fe1 C2 C1 42.4(14) .
C5 Fe1 C2 C1 -38.3(7) .
C9 Fe1 C2 C1 -162.2(13) .
C6 Fe1 C2 C1 78.0(8) .
C3 Fe1 C2 C1 -118.9(11) .
C7 Fe1 C2 C1 121.3(8) .
C8 Fe1 C2 C1 162.5(8) .
C4 Fe1 C2 C1 -82.9(8) .
C1 Fe1 C2 C3 118.9(11) .
C10 Fe1 C2 C3 161.3(9) .
C5 Fe1 C2 C3 80.6(8) .
C9 Fe1 C2 C3 -43.3(18) .
C6 Fe1 C2 C3 -163.1(6) .
C7 Fe1 C2 C3 -119.9(8) .
C8 Fe1 C2 C3 -78.6(9) .
C4 Fe1 C2 C3 35.9(7) .
C1 C2 C3 C4 -0.2(12) .
Fe1 C2 C3 C4 -59.9(8) .
C1 C2 C3 Fe1 59.7(7) .
C1 Fe1 C3 C4 83.6(8) .
C2 Fe1 C3 C4 121.3(10) .
C10 Fe1 C3 C4 -35.4(16) .
C5 Fe1 C3 C4 39.5(7) .
C9 Fe1 C3 C4 -74.4(8) .
C6 Fe1 C3 C4 161.2(10) .
C7 Fe1 C3 C4 -159.1(7) .
C8 Fe1 C3 C4 -117.1(8) .
C1 Fe1 C3 C2 -37.7(7) .
C10 Fe1 C3 C2 -156.7(10) .
C5 Fe1 C3 C2 -81.8(8) .
C9 Fe1 C3 C2 164.3(6) .
C6 Fe1 C3 C2 39.8(14) .
C7 Fe1 C3 C2 79.6(8) .
C8 Fe1 C3 C2 121.6(7) .
C4 Fe1 C3 C2 -121.3(10) .
C2 C3 C4 C5 0.3(12) .
Fe1 C3 C4 C5 -58.0(7) .
C2 C3 C4 Fe1 58.3(8) .
C1 Fe1 C4 C3 -79.9(8) .
C2 Fe1 C4 C3 -36.5(7) .
C10 Fe1 C4 C3 166.8(7) .
C5 Fe1 C4 C3 -117.2(11) .
C9 Fe1 C4 C3 124.0(7) .
C6 Fe1 C4 C3 -157.5(13) .
C7 Fe1 C4 C3 49.9(15) .
C8 Fe1 C4 C3 81.9(8) .
C1 Fe1 C4 C5 37.3(7) .
C2 Fe1 C4 C5 80.7(8) .
C10 Fe1 C4 C5 -76.0(8) .
C9 Fe1 C4 C5 -118.8(7) .
C6 Fe1 C4 C5 -40.3(18) .
C3 Fe1 C4 C5 117.2(11) .
C7 Fe1 C4 C5 167.1(11) .
C8 Fe1 C4 C5 -160.9(7) .
C2 C1 C5 C4 0.2(11) .
Fe1 C1 C5 C4 60.7(7) .
C2 C1 C5 Fe1 -60.5(7) .
C3 C4 C5 C1 -0.3(11) .
Fe1 C4 C5 C1 -59.2(7) .
C3 C4 C5 Fe1 58.9(7) .
C2 Fe1 C5 C1 38.0(7) .
C10 Fe1 C5 C1 -117.5(7) .
C9 Fe1 C5 C1 -160.5(6) .
C6 Fe1 C5 C1 -75.0(8) .
C3 Fe1 C5 C1 81.7(7) .
C7 Fe1 C5 C1 -45.3(14) .
C8 Fe1 C5 C1 167.2(9) .
C4 Fe1 C5 C1 119.7(10) .
C1 Fe1 C5 C4 -119.7(10) .
C2 Fe1 C5 C4 -81.7(8) .
C10 Fe1 C5 C4 122.8(7) .
C9 Fe1 C5 C4 79.9(8) .
C6 Fe1 C5 C4 165.4(7) .
C3 Fe1 C5 C4 -37.9(7) .
C7 Fe1 C5 C4 -165.0(11) .
C8 Fe1 C5 C4 47.5(13) .
C1 Fe1 C6 C7 124.6(7) .
C2 Fe1 C6 C7 83.5(8) .
C10 Fe1 C6 C7 -117.2(9) .
C5 Fe1 C6 C7 165.3(7) .
C9 Fe1 C6 C7 -79.1(7) .
C3 Fe1 C6 C7 54.8(14) .
C8 Fe1 C6 C7 -35.5(6) .
C4 Fe1 C6 C7 -164.1(13) .
C1 Fe1 C6 C10 -118.3(6) .
C2 Fe1 C6 C10 -159.3(6) .
C5 Fe1 C6 C10 -77.5(7) .
C9 Fe1 C6 C10 38.1(5) .
C3 Fe1 C6 C10 171.9(10) .
C7 Fe1 C6 C10 117.2(9) .
C8 Fe1 C6 C10 81.6(6) .
C4 Fe1 C6 C10 -47.0(16) .
C10 C6 C7 C8 -1.9(10) .
Fe1 C6 C7 C8 57.8(7) .
C10 C6 C7 Fe1 -59.7(6) .
C1 Fe1 C7 C8 164.4(6) .
C2 Fe1 C7 C8 122.4(6) .
C10 Fe1 C7 C8 -82.8(6) .
C5 Fe1 C7 C8 -161.6(11) .
C9 Fe1 C7 C8 -37.7(5) .
C6 Fe1 C7 C8 -122.2(8) .
C3 Fe1 C7 C8 80.2(7) .
C4 Fe1 C7 C8 44.5(14) .
C1 Fe1 C7 C6 -73.5(7) .
C2 Fe1 C7 C6 -115.5(7) .
C10 Fe1 C7 C6 39.4(6) .
C5 Fe1 C7 C6 -39.5(15) .
C9 Fe1 C7 C6 84.4(6) .
C3 Fe1 C7 C6 -157.6(7) .
C8 Fe1 C7 C6 122.2(8) .
C4 Fe1 C7 C6 166.7(11) .
C6 C7 C8 C9 1.0(11) .
Fe1 C7 C8 C9 58.1(6) .
C6 C7 C8 Fe1 -57.1(6) .
C1 Fe1 C8 C7 -41.7(15) .
C2 Fe1 C8 C7 -77.1(8) .
C10 Fe1 C8 C7 81.0(6) .
C5 Fe1 C8 C7 163.8(10) .
C9 Fe1 C8 C7 119.5(8) .
C6 Fe1 C8 C7 36.3(5) .
C3 Fe1 C8 C7 -119.3(7) .
C4 Fe1 C8 C7 -161.3(6) .
C1 Fe1 C8 C9 -161.3(12) .
C2 Fe1 C8 C9 163.3(7) .
C10 Fe1 C8 C9 -38.6(6) .
C5 Fe1 C8 C9 44.2(14) .
C6 Fe1 C8 C9 -83.2(6) .
C3 Fe1 C8 C9 121.1(7) .
C7 Fe1 C8 C9 -119.5(8) .
C4 Fe1 C8 C9 79.2(8) .
C7 C8 C9 C10 0.3(10) .
Fe1 C8 C9 C10 59.6(6) .
C7 C8 C9 Fe1 -59.2(7) .
C1 Fe1 C9 C8 164.0(11) .
C2 Fe1 C9 C8 -46.6(18) .
C10 Fe1 C9 C8 118.8(9) .
C5 Fe1 C9 C8 -162.0(7) .
C6 Fe1 C9 C8 80.8(7) .
C3 Fe1 C9 C8 -79.3(9) .
C7 Fe1 C9 C8 37.0(6) .
C4 Fe1 C9 C8 -119.2(8) .
C1 Fe1 C9 C10 45.2(14) .
C2 Fe1 C9 C10 -165.4(14) .
C5 Fe1 C9 C10 79.2(7) .
C6 Fe1 C9 C10 -38.0(5) .
C3 Fe1 C9 C10 162.0(6) .
C7 Fe1 C9 C10 -81.8(6) .
C8 Fe1 C9 C10 -118.8(9) .
C4 Fe1 C9 C10 122.0(6) .
C8 C9 C10 C6 -1.5(9) .
Fe1 C9 C10 C6 59.2(6) .
C8 C9 C10 C11 -179.7(7) .
Fe1 C9 C10 C11 -119.0(8) .
C8 C9 C10 Fe1 -60.7(6) .
C7 C6 C10 C9 2.0(9) .
Fe1 C6 C10 C9 -58.8(6) .
C7 C6 C10 C11 -179.8(7) .
Fe1 C6 C10 C11 119.4(8) .
C7 C6 C10 Fe1 60.9(6) .
C1 Fe1 C10 C9 -161.3(6) .
C2 Fe1 C10 C9 168.3(10) .
C5 Fe1 C10 C9 -119.4(7) .
C6 Fe1 C10 C9 119.3(7) .
C3 Fe1 C10 C9 -51.1(13) .
C7 Fe1 C10 C9 80.6(6) .
C8 Fe1 C10 C9 37.7(6) .
C4 Fe1 C10 C9 -77.5(7) .
C1 Fe1 C10 C6 79.4(7) .
C2 Fe1 C10 C6 49.0(11) .
C5 Fe1 C10 C6 121.3(6) .
C9 Fe1 C10 C6 -119.3(7) .
C3 Fe1 C10 C6 -170.4(11) .
C7 Fe1 C10 C6 -38.7(6) .
C8 Fe1 C10 C6 -81.6(6) .
C4 Fe1 C10 C6 163.2(6) .
C1 Fe1 C10 C11 -41.9(10) .
C2 Fe1 C10 C11 -72.3(14) .
C5 Fe1 C10 C11 0.1(10) .
C9 Fe1 C10 C11 119.4(10) .
C6 Fe1 C10 C11 -121.3(10) .
C3 Fe1 C10 C11 68.4(15) .
C7 Fe1 C10 C11 -160.0(9) .
C8 Fe1 C10 C11 157.1(10) .
C4 Fe1 C10 C11 41.9(10) .
C9 C10 C11 C25 8.7(12) .
C6 C10 C11 C25 -169.2(8) .
Fe1 C10 C11 C25 -79.4(10) .
C9 C10 C11 C12 -170.5(8) .
C6 C10 C11 C12 11.6(12) .
Fe1 C10 C11 C12 101.4(9) .
C25 C11 C12 C13 -2.4(11) .
C10 C11 C12 C13 176.9(7) .
C24 N2 C13 C12 2.5(11) .
Zn1 N2 C13 C12 -170.7(5) .
C24 N2 C13 C14 -179.4(7) .
Zn1 N2 C13 C14 7.4(8) .
C11 C12 C13 N2 -1.3(10) .
C11 C12 C13 C14 -179.2(7) .
C18 N3 C14 C15 -0.1(10) .
Zn1 N3 C14 C15 -175.1(6) .
C18 N3 C14 C13 177.2(6) .
Zn1 N3 C14 C13 2.2(7) .
N2 C13 C14 N3 -6.1(9) .
C12 C13 C14 N3 172.0(6) .
N2 C13 C14 C15 171.3(7) .
C12 C13 C14 C15 -10.7(11) .
N3 C14 C15 C16 0.4(12) .
C13 C14 C15 C16 -176.7(7) .
C14 C15 C16 C17 -1.1(12) .
C15 C16 C17 C18 1.6(12) .
C14 N3 C18 C17 0.6(11) .
Zn1 N3 C18 C17 174.9(6) .
C16 C17 C18 N3 -1.3(12) .
C23 N1 C19 C20 -3.9(18) .
Zn1 N1 C19 C20 177.3(11) .
N1 C19 C20 C21 4(2) .
C19 C20 C21 C22 -3(3) .
C20 C21 C22 C23 2(3) .
C19 N1 C23 C22 3.4(17) .
Zn1 N1 C23 C22 -177.7(11) .
C19 N1 C23 C24 -176.3(9) .
Zn1 N1 C23 C24 2.7(11) .
C21 C22 C23 N1 -3(2) .
C21 C22 C23 C24 176.9(16) .
C13 N2 C24 C25 0.0(12) .
Zn1 N2 C24 C25 173.2(7) .
C13 N2 C24 C23 179.8(7) .
Zn1 N2 C24 C23 -6.9(10) .
N1 C23 C24 N2 2.5(13) .
C22 C23 C24 N2 -177.1(12) .
N1 C23 C24 C25 -177.7(9) .
C22 C23 C24 C25 2.7(19) .
C12 C11 C25 C24 4.8(13) .
C10 C11 C25 C24 -174.4(8) .
N2 C24 C25 C11 -3.7(14) .
C23 C24 C25 C11 176.4(9) .
C29 C28 C29 N5 23(26) 2_656
